data_7158798
loop_
_publ_author_name
'Yang, Min'
'Gao, Yu-Lin'
'Xie, Ming-Sheng'
'Guo, Hai-Ming'

_publ_section_title
;
 ArPNO-catalyzed acylative kinetic resolution of tertiary alcohols: access
 to 3-hydroxy-3-substituted oxindoles
;
_journal_name_full 'Organic &amp; Biomolecular Chemistry'
_journal_paper_doi 10.1039/D2OB01205G
_journal_year 2022
_chemical_absolute_configuration ad
_chemical_formula_moiety 'C22 H17 N O3'
_chemical_formula_sum 'C22 H17 N O3'
_chemical_formula_weight 343.39
_space_group_crystal_system orthorhombic
_space_group_IT_number 19
_space_group_name_Hall 'P 2ac 2ab'
_space_group_name_H-M_alt 'P 21 21 21'
_symmetry_Int_Tables_number 19
_audit_creation_date 2022-04-12
_audit_creation_method
;
Olex2 1.2
(compiled 2018.05.29 svn.r3508 for OlexSys, GUI svn.r5506)
;
_audit_update_record
;
2022-04-23 deposited with the CCDC.	2022-07-22 downloaded from the CCDC.
;
_cell_angle_alpha 90
_cell_angle_beta 90
_cell_angle_gamma 90
_cell_formula_units_Z 4
_cell_length_a 8.30180(10)
_cell_length_b 10.53570(10)
_cell_length_c 20.17220(10)
_cell_measurement_reflns_used 18161
_cell_measurement_temperature 189.99(10)
_cell_measurement_theta_max 71.4240
_cell_measurement_theta_min 4.1650
_cell_volume 1764.37(3)
_computing_cell_refinement 'CrysAlisPro 1.171.40.42a (Rigaku OD, 2019)'
_computing_data_collection 'CrysAlisPro 1.171.40.42a (Rigaku OD, 2019)'
_computing_data_reduction 'CrysAlisPro 1.171.40.42a (Rigaku OD, 2019)'
_computing_molecular_graphics 'Olex2 (Dolomanov et al., 2009)'
_computing_publication_material 'Olex2 (Dolomanov et al., 2009)'
_computing_structure_refinement 'olex2.refine (Bourhis et al., 2015)'
_computing_structure_solution 'ShelXT (Sheldrick, 2015)'
_diffrn_ambient_environment N~2~
_diffrn_ambient_temperature 189.99(10)
_diffrn_detector 'CCD plate'
_diffrn_detector_area_resol_mean 8.0521
_diffrn_detector_type EosS2
_diffrn_measured_fraction_theta_full 0.9910
_diffrn_measured_fraction_theta_max 0.9910
_diffrn_measurement_details
;
List of Runs (angles in degrees, time in seconds):

  # Type    Start    End  Width  t~exp~   \w     \q     \k     \f   Frames
#--------------------------------------------------------------------------
  1  \w    -53.00  31.00   1.00    1.00    --  -35.62  59.00  54.00   84
  2  \w      4.00  76.00   1.00    1.00    --   35.62-101.00-176.00   72
  3  \w     41.00 129.00   1.00    1.00    --  107.12 -68.00  64.00   88
  4  \w     37.00 110.00   1.00    1.00    --  107.12-101.00-176.00   73
  5  \w     90.00 174.00   1.00    1.00    --  107.12  59.00  54.00   84
  6  \w    -76.00  18.00   1.00    1.00    --  -35.62 101.00 -72.00   94
  7  \w    -32.00  52.00   1.00    1.00    --   35.62 -57.00-180.00   84
  8  \w     57.00 108.00   1.00    1.00    --   35.62 178.00-180.00   51
  9  \w    100.00 177.00   1.00    1.00    --  107.12 111.00-120.00   77
 10  \w     38.00 110.00   1.00    1.00    --  107.12 -95.00 -60.00   72
 11  \w     89.00 174.00   1.00    1.00    --  107.12  61.00   0.00   85
 12  \w    100.00 177.00   1.00    1.00    --  107.12 111.00-180.00   77
 13  \w     86.00 177.00   1.00    1.00    --  107.12  30.00 150.00   91
 14  \w     40.00 125.00   1.00    1.00    --  107.12 -59.00 -85.00   85
 15  \w   -103.00  -9.00   1.00    1.00    --  -35.62 -77.00 150.00   94
 16  \w   -103.00  -9.00   1.00    1.00    --  -35.62 -77.00  90.00   94
 17  \w   -103.00 -18.00   1.00    1.00    --  -35.62 -59.00 -85.00   85
 18  \w   -103.00 -19.00   1.00    1.00    --  -35.62 -57.00 -30.00   84
 19  \w   -103.00 -19.00   1.00    1.00    --  -35.62 -57.00-180.00   84
 20  \w      9.00 103.00   1.00    1.00    --   35.62  77.00  30.00   94
 21  \w    -34.00  55.00   1.00    1.00    --   35.62 -38.00  60.00   89
 22  \w     38.00 110.00   1.00    1.00    --  107.12 -95.00-120.00   72
 23  \w     89.00 174.00   1.00    1.00    --  107.12  61.00  30.00   85
 24  \w     90.00 176.00   1.00    1.00    --  107.12  45.00-180.00   86
 25  \w     80.00 175.00   1.00    1.00    --  107.12  77.00 -30.00   95
 26  \w     89.00 174.00   1.00    1.00    --  107.12  61.00  90.00   85
 27  \w     86.00 177.00   1.00    1.00    --  107.12  30.00-120.00   91
 28  \w     86.00 177.00   1.00    1.00    --  107.12  30.00 -60.00   91
 29  \w   -108.00 -35.00   1.00    1.00    --  -35.62-178.00-180.00   73
 30  \w      9.00 103.00   1.00    1.00    --   35.62  77.00 -30.00   94
 31  \w      9.00 103.00   1.00    1.00    --   35.62  77.00  60.00   94
 32  \w     17.00 105.00   1.00    1.00    --   35.62  38.00-120.00   88
 33  \w      6.00 107.00   1.00    1.00    --   35.62  19.00-150.00  101
 34  \w     17.00 105.00   1.00    1.00    --   35.62  38.00   0.00   88
 35  \w      9.00 103.00   1.00    1.00    --   35.62  77.00 -90.00   94
;
_diffrn_measurement_device 'four-circle diffractometer'
_diffrn_measurement_device_type 'SuperNova, Dual, Cu at home/near, EosS2'
_diffrn_measurement_method '\w scans'
_diffrn_orient_matrix_type 'CrysAlisPro convention (1999,Acta A55,543-557)'
_diffrn_orient_matrix_UB_11 0.1248051000
_diffrn_orient_matrix_UB_12 0.0739606000
_diffrn_orient_matrix_UB_13 -0.0412943000
_diffrn_orient_matrix_UB_21 -0.0357374000
_diffrn_orient_matrix_UB_22 -0.0856647000
_diffrn_orient_matrix_UB_23 -0.0601233000
_diffrn_orient_matrix_UB_31 -0.1325704000
_diffrn_orient_matrix_UB_32 0.0926268000
_diffrn_orient_matrix_UB_33 -0.0226246000
_diffrn_radiation_monochromator mirror
_diffrn_radiation_probe x-ray
_diffrn_radiation_type 'Cu K\a'
_diffrn_radiation_wavelength 1.54184
_diffrn_reflns_av_R_equivalents 0.0336
_diffrn_reflns_av_unetI/netI 0.0176
_diffrn_reflns_limit_h_max 9
_diffrn_reflns_limit_h_min -10
_diffrn_reflns_limit_k_max 12
_diffrn_reflns_limit_k_min -12
_diffrn_reflns_limit_l_max 24
_diffrn_reflns_limit_l_min -24
_diffrn_reflns_number 22801
_diffrn_reflns_theta_full 71.5658
_diffrn_reflns_theta_max 71.57
_diffrn_reflns_theta_min 4.38
_diffrn_source 'micro-focus sealed X-ray tube'
_diffrn_source_type 'SuperNova (Cu) X-ray Source'
_exptl_absorpt_coefficient_mu 0.697
_exptl_absorpt_correction_T_max 1.00000
_exptl_absorpt_correction_T_min 0.66046
_exptl_absorpt_correction_type multi-scan
_exptl_absorpt_process_details
;
CrysAlisPro 1.171.40.42a (Rigaku Oxford Diffraction, 2019)
Empirical absorption correction using spherical harmonics,
 implemented in SCALE3 ABSPACK scaling algorithm.
;
_exptl_crystal_colour 'clear light colourless'
_exptl_crystal_colour_lustre clear
_exptl_crystal_colour_modifier light
_exptl_crystal_colour_primary colourless
_exptl_crystal_density_diffrn 1.2926
_exptl_crystal_description 'rect. Prism'
_exptl_crystal_F_000 722.3477
_exptl_crystal_size_max 0.09
_exptl_crystal_size_mid 0.06
_exptl_crystal_size_min 0.04
_refine_diff_density_max 0.1332
_refine_diff_density_min -0.2621
_refine_diff_density_rms 0.0564
_refine_ls_abs_structure_details 'Flack, H. D. (1983). Acta Cryst. A39, 876-881.'
_refine_ls_abs_structure_Flack -0.14(13)
_refine_ls_d_res_high 0.8126
_refine_ls_d_res_low 10.0861
_refine_ls_goodness_of_fit_ref 1.1026
_refine_ls_hydrogen_treatment constr
_refine_ls_matrix_type full
_refine_ls_number_constraints 32
_refine_ls_number_parameters 236
_refine_ls_number_reflns 3414
_refine_ls_number_restraints 0
_refine_ls_restrained_S_all 1.1026
_refine_ls_R_factor_all 0.0345
_refine_ls_R_factor_gt 0.0340
_refine_ls_shift/su_max 0.0000
_refine_ls_shift/su_mean 0.0000
_refine_ls_structure_factor_coef Fsqd
_refine_ls_weighting_details 'w=1/[\s^2^(Fo^2^)+(0.0530P)^2^+0.2195P] where P=(Fo^2^+2Fc^2^)/3'
_refine_ls_weighting_scheme calc
_refine_ls_wR_factor_gt 0.0863
_refine_ls_wR_factor_ref 0.0868
_reflns_Friedel_coverage 0.985
_reflns_limit_h_max 10
_reflns_limit_h_min -10
_reflns_limit_k_max 12
_reflns_limit_k_min -12
_reflns_limit_l_max 24
_reflns_limit_l_min -24
_reflns_number_gt 3357
_reflns_number_total 3414
_reflns_threshold_expression I>=2u(I)
_cod_data_source_file d2ob01205g2.cif
_cod_data_source_block YM-20220411
_cod_original_sg_symbol_Hall ' P 2ac 2ab'
_cod_database_code 7158798
_chemical_oxdiff_formula 'C1 H1 O1 N1'
_diffrn_oxdiff_digest_frames
;
01170c10c53c267baaf6b4f9f307dfcf7c031005882
;
_reflns_odcompleteness_completeness 99.95
_reflns_odcompleteness_iscentric 1
_reflns_odcompleteness_theta 66.97
_olex2_refinement_description
;
1. Fixed Uiso
 At 1.2 times of:
  All C(H) groups
 At 1.5 times of:
  All C(H,H,H) groups
2.a Aromatic/amide H refined with riding coordinates:
 C5(H5), C8(H8), C17(H17), C13(H13), C15(H15), C14(H14), C7(H7), C21(H21),
 C20(H20), C11(H11), C19(H19), C6(H6), C18(H18), C12(H12)
2.b Idealised Me refined as rotating group:
 C25(H25a,H25b,H25c)
;
_olex2_submission_special_instructions 'No special instructions were received'
_oxdiff_exptl_absorpt_empirical_details
;
Empirical correction (ABSPACK) includes:
- Absorption correction using spherical harmonics
- Frame scaling
;
_oxdiff_exptl_absorpt_empirical_full_max 1.382
_oxdiff_exptl_absorpt_empirical_full_min 0.594

loop_
_space_group_symop_id
_space_group_symop_operation_xyz
1 x,y,z
2 x+1/2,-y+1/2,-z
3 -x,y+1/2,-z+1/2
4 -x+1/2,-y,z+1/2

loop_
_atom_site_label
_atom_site_type_symbol
_atom_site_fract_x
_atom_site_fract_y
_atom_site_fract_z
_atom_site_U_iso_or_equiv
_atom_site_adp_type
_atom_site_occupancy
_atom_site_refinement_flags_posn
O22 O 0.36305(11) 0.51732(9) 0.52018(5) 0.0267(2) Uani 1.000000 .
O26 O 0.52003(13) 0.26491(9) 0.53042(5) 0.0301(2) Uani 1.000000 .
O24 O 0.30780(14) 0.43787(11) 0.62103(5) 0.0371(3) Uani 1.000000 .
N1 N 0.66724(14) 0.37056(10) 0.61039(5) 0.0237(2) Uani 1.000000 .
C2 C 0.56725(16) 0.36105(12) 0.55614(6) 0.0233(3) Uani 1.000000 .
C4 C 0.60220(16) 0.57806(13) 0.58738(6) 0.0232(3) Uani 1.000000 .
C10 C 0.71208(17) 0.26392(12) 0.65072(6) 0.0236(3) Uani 1.000000 .
C16 C 0.61726(16) 0.52684(13) 0.46676(6) 0.0236(3) Uani 1.000000 .
C3 C 0.53269(15) 0.49870(12) 0.53197(6) 0.0223(3) Uani 1.000000 .
C5 C 0.60323(18) 0.70729(13) 0.59722(7) 0.0289(3) Uani 1.000000 .
H5 H 0.54951(18) 0.76121(13) 0.56818(7) 0.0347(4) Uiso 1.000000 R
C9 C 0.68383(15) 0.49829(12) 0.63069(6) 0.0227(3) Uani 1.000000 .
C23 C 0.26163(17) 0.48200(14) 0.56967(7) 0.0286(3) Uani 1.000000 .
C8 C 0.76826(17) 0.54388(14) 0.68473(7) 0.0286(3) Uani 1.000000 .
H8 H 0.82282(17) 0.48959(14) 0.71332(7) 0.0343(4) Uiso 1.000000 R
C17 C 0.74517(17) 0.45322(14) 0.44526(7) 0.0287(3) Uani 1.000000 .
H17 H 0.77450(17) 0.38101(14) 0.46887(7) 0.0344(4) Uiso 1.000000 R
C13 C 0.8004(2) 0.06487(14) 0.73195(7) 0.0332(3) Uani 1.000000 .
H13 H 0.8311(2) -0.00154(14) 0.75956(7) 0.0399(4) Uiso 1.000000 R
C15 C 0.61187(17) 0.22792(14) 0.70223(7) 0.0281(3) Uani 1.000000 .
H15 H 0.51534(17) 0.27047(14) 0.70952(7) 0.0337(3) Uiso 1.000000 R
C14 C 0.65680(19) 0.12767(15) 0.74292(7) 0.0323(3) Uani 1.000000 .
H14 H 0.59012(19) 0.10279(15) 0.77761(7) 0.0388(4) Uiso 1.000000 R
C7 C 0.76798(18) 0.67512(15) 0.69451(8) 0.0336(3) Uani 1.000000 .
H7 H 0.82349(18) 0.70899(15) 0.73043(8) 0.0403(4) Uiso 1.000000 R
C21 C 0.57243(19) 0.63366(14) 0.43031(7) 0.0310(3) Uani 1.000000 .
H21 H 0.48565(19) 0.68289(14) 0.44405(7) 0.0372(4) Uiso 1.000000 R
C20 C 0.6572(2) 0.66652(15) 0.37357(7) 0.0356(3) Uani 1.000000 .
H20 H 0.6273(2) 0.73793(15) 0.34944(7) 0.0427(4) Uiso 1.000000 R
C11 C 0.8544(2) 0.20088(15) 0.63875(7) 0.0354(4) Uani 1.000000 .
H11 H 0.9201(2) 0.22497(15) 0.60360(7) 0.0425(4) Uiso 1.000000 R
C19 C 0.78587(19) 0.59361(15) 0.35279(7) 0.0354(4) Uani 1.000000 .
H19 H 0.84272(19) 0.61627(15) 0.31486(7) 0.0424(4) Uiso 1.000000 R
C6 C 0.6869(2) 0.75588(14) 0.65188(8) 0.0345(3) Uani 1.000000 .
H6 H 0.6880(2) 0.84290(14) 0.65960(8) 0.0414(4) Uiso 1.000000 R
C18 C 0.83020(18) 0.48711(16) 0.38825(7) 0.0361(3) Uani 1.000000 .
H18 H 0.91671(18) 0.43795(16) 0.37416(7) 0.0433(4) Uiso 1.000000 R
C25 C 0.09034(17) 0.50400(16) 0.54996(9) 0.0381(3) Uani 1.000000 .
H25a H 0.0803(3) 0.5865(5) 0.5302(6) 0.0571(5) Uiso 1.000000 GR
H25b H 0.0580(5) 0.4405(7) 0.5185(5) 0.0571(5) Uiso 1.000000 GR
H25c H 0.0227(2) 0.4991(12) 0.58846(13) 0.0571(5) Uiso 1.000000 GR
C12 C 0.8986(2) 0.10114(15) 0.67964(8) 0.0400(4) Uani 1.000000 .
H12 H 0.9947(2) 0.05823(15) 0.67198(8) 0.0480(5) Uiso 1.000000 R

loop_
_atom_site_aniso_label
_atom_site_aniso_U_11
_atom_site_aniso_U_22
_atom_site_aniso_U_33
_atom_site_aniso_U_12
_atom_site_aniso_U_13
_atom_site_aniso_U_23
O22 0.0201(5) 0.0323(5) 0.0276(5) 0.0002(4) -0.0003(4) 0.0001(4)
O26 0.0368(5) 0.0250(5) 0.0285(5) -0.0059(4) -0.0033(4) -0.0028(4)
O24 0.0331(6) 0.0509(6) 0.0273(5) -0.0053(5) 0.0050(4) -0.0000(5)
N1 0.0261(6) 0.0235(5) 0.0216(5) -0.0012(5) -0.0012(4) -0.0005(4)
C2 0.0228(6) 0.0276(6) 0.0196(6) -0.0018(5) 0.0027(5) 0.0004(5)
C4 0.0197(6) 0.0272(7) 0.0226(6) -0.0028(5) 0.0033(5) -0.0018(5)
C10 0.0267(6) 0.0242(6) 0.0199(6) -0.0003(5) -0.0020(5) -0.0008(5)
C16 0.0225(6) 0.0280(6) 0.0203(6) -0.0048(5) -0.0015(5) -0.0012(5)
C3 0.0201(6) 0.0243(6) 0.0225(6) 0.0000(5) 0.0001(5) -0.0016(5)
C5 0.0307(7) 0.0255(7) 0.0305(7) -0.0008(5) 0.0034(6) -0.0012(5)
C9 0.0201(6) 0.0263(6) 0.0217(6) -0.0022(5) 0.0037(5) -0.0011(5)
C23 0.0249(7) 0.0305(7) 0.0305(7) -0.0035(6) 0.0059(5) -0.0075(6)
C8 0.0244(7) 0.0366(7) 0.0247(6) -0.0036(6) -0.0010(5) -0.0029(6)
C17 0.0262(7) 0.0346(7) 0.0253(6) 0.0020(6) 0.0008(5) 0.0009(6)
C13 0.0463(9) 0.0279(7) 0.0256(7) 0.0017(7) -0.0063(7) 0.0007(6)
C15 0.0235(6) 0.0353(7) 0.0255(6) 0.0004(6) 0.0011(5) 0.0007(6)
C14 0.0357(8) 0.0382(8) 0.0230(6) -0.0073(7) 0.0013(5) 0.0048(6)
C7 0.0311(7) 0.0388(7) 0.0309(7) -0.0094(6) -0.0007(6) -0.0101(6)
C21 0.0336(8) 0.0282(7) 0.0311(7) 0.0024(6) 0.0016(6) 0.0023(6)
C20 0.0432(9) 0.0340(7) 0.0295(7) -0.0081(7) -0.0022(6) 0.0085(6)
C11 0.0362(8) 0.0399(8) 0.0302(7) 0.0074(7) 0.0091(6) 0.0055(6)
C19 0.0349(8) 0.0477(9) 0.0236(7) -0.0140(7) 0.0037(6) -0.0001(6)
C6 0.0366(8) 0.0281(7) 0.0388(8) -0.0081(6) 0.0045(7) -0.0089(6)
C18 0.0278(7) 0.0495(9) 0.0309(7) 0.0002(7) 0.0066(6) -0.0032(7)
C25 0.0226(7) 0.0417(8) 0.0500(9) -0.0008(6) 0.0021(6) -0.0069(7)
C12 0.0407(9) 0.0409(9) 0.0384(8) 0.0179(7) 0.0050(7) 0.0035(7)

loop_
_atom_type_symbol
_atom_type_scat_dispersion_real
_atom_type_scat_dispersion_imag
_atom_type_scat_Cromer_Mann_a1
_atom_type_scat_Cromer_Mann_a2
_atom_type_scat_Cromer_Mann_a3
_atom_type_scat_Cromer_Mann_a4
_atom_type_scat_Cromer_Mann_b1
_atom_type_scat_Cromer_Mann_b2
_atom_type_scat_Cromer_Mann_b3
_atom_type_scat_Cromer_Mann_b4
_atom_type_scat_Cromer_Mann_c
_atom_type_scat_source
_atom_type_scat_dispersion_source
H 0.00000 0.00000 0.49300 0.32291 0.14019 0.04081 10.51090 26.12570 3.14236 57.79970 0.0030380000826 'International Tables Volume C Table 6.1.1.4 (pp. 500-502)' 'Henke, Gullikson and Davis, At. Data and Nucl. Data Tables, 1993, 54, 2'
C 0.01920 0.00962 2.31000 1.02000 1.58860 0.86500 20.84390 10.20750 0.56870 51.65120 0.215599998832 'International Tables Volume C Table 6.1.1.4 (pp. 500-502)' 'Henke, Gullikson and Davis, At. Data and Nucl. Data Tables, 1993, 54, 2'
O 0.05239 0.03377 3.04850 2.28680 1.54630 0.86700 13.27710 5.70110 0.32390 32.90890 0.250800013542 'International Tables Volume C Table 6.1.1.4 (pp. 500-502)' 'Henke, Gullikson and Davis, At. Data and Nucl. Data Tables, 1993, 54, 2'
N 0.03256 0.01839 12.21260 3.13220 2.01250 1.16630 0.00570 9.89330 28.99750 0.58260 -11.5290002823 'International Tables Volume C Table 6.1.1.4 (pp. 500-502)' 'Henke, Gullikson and Davis, At. Data and Nucl. Data Tables, 1993, 54, 2'

loop_
_geom_angle_atom_site_label_1
_geom_angle_atom_site_label_2
_geom_angle_atom_site_label_3
_geom_angle
_geom_angle_site_symmetry_1
_geom_angle_site_symmetry_3
_geom_angle_publ_flag
C23 O22 C3 116.56(10) . . ?
C10 N1 C2 123.33(11) . . ?
C9 N1 C2 111.00(10) . . ?
C9 N1 C10 123.74(10) . . ?
N1 C2 O26 126.87(12) . . ?
C3 C2 O26 126.09(11) . . ?
C3 C2 N1 106.98(10) . . ?
C5 C4 C3 131.06(13) . . ?
C9 C4 C3 108.48(11) . . ?
C9 C4 C5 120.33(13) . . ?
C15 C10 N1 118.94(12) . . ?
C11 C10 N1 120.03(12) . . ?
C11 C10 C15 121.02(13) . . ?
C17 C16 C3 121.06(12) . . ?
C21 C16 C3 119.36(12) . . ?
C21 C16 C17 119.44(13) . . ?
C2 C3 O22 111.00(10) . . ?
C4 C3 O22 114.84(11) . . ?
C4 C3 C2 102.34(10) . . ?
C16 C3 O22 106.37(10) . . ?
C16 C3 C2 111.56(10) . . ?
C16 C3 C4 110.85(10) . . ?
H5 C5 C4 120.70(8) . . ?
C6 C5 C4 118.59(14) . . ?
C6 C5 H5 120.70(9) . . ?
C4 C9 N1 110.26(11) . . ?
C8 C9 N1 127.51(12) . . ?
C8 C9 C4 122.23(12) . . ?
O24 C23 O22 122.92(13) . . ?
C25 C23 O22 110.61(12) . . ?
C25 C23 O24 126.46(13) . . ?
H8 C8 C9 121.48(8) . . ?
C7 C8 C9 117.04(14) . . ?
C7 C8 H8 121.48(9) . . ?
H17 C17 C16 119.91(8) . . ?
C18 C17 C16 120.17(14) . . ?
C18 C17 H17 119.91(9) . . ?
C14 C13 H13 120.09(8) . . ?
C12 C13 H13 120.09(9) . . ?
C12 C13 C14 119.82(13) . . ?
H15 C15 C10 120.30(8) . . ?
C14 C15 C10 119.39(13) . . ?
C14 C15 H15 120.30(9) . . ?
C15 C14 C13 120.09(13) . . ?
H14 C14 C13 119.95(8) . . ?
H14 C14 C15 119.95(9) . . ?
H7 C7 C8 119.28(9) . . ?
C6 C7 C8 121.44(14) . . ?
C6 C7 H7 119.28(8) . . ?
H21 C21 C16 119.97(8) . . ?
C20 C21 C16 120.06(14) . . ?
C20 C21 H21 119.97(9) . . ?
H20 C20 C21 119.87(9) . . ?
C19 C20 C21 120.27(14) . . ?
C19 C20 H20 119.87(9) . . ?
H11 C11 C10 120.37(8) . . ?
C12 C11 C10 119.27(14) . . ?
C12 C11 H11 120.37(9) . . ?
H19 C19 C20 119.97(9) . . ?
C18 C19 C20 120.06(13) . . ?
C18 C19 H19 119.97(9) . . ?
C7 C6 C5 120.37(13) . . ?
H6 C6 C5 119.81(9) . . ?
H6 C6 C7 119.81(8) . . ?
C19 C18 C17 120.00(14) . . ?
H18 C18 C17 120.00(9) . . ?
H18 C18 C19 120.00(9) . . ?
H25a C25 C23 109.5 . . ?
H25b C25 C23 109.5 . . ?
H25b C25 H25a 109.5 . . ?
H25c C25 C23 109.5 . . ?
H25c C25 H25a 109.5 . . ?
H25c C25 H25b 109.5 . . ?
C11 C12 C13 120.40(14) . . ?
H12 C12 C13 119.80(9) . . ?
H12 C12 C11 119.80(9) . . ?

loop_
_geom_bond_atom_site_label_1
_geom_bond_atom_site_label_2
_geom_bond_distance
_geom_bond_site_symmetry_2
_geom_bond_publ_flag
O22 C3 1.4417(15) . ?
O22 C23 1.3578(17) . ?
O26 C2 1.2037(16) . ?
O24 C23 1.1986(18) . ?
N1 C2 1.3772(17) . ?
N1 C10 1.4363(17) . ?
N1 C9 1.4134(16) . ?
C2 C3 1.5567(17) . ?
C4 C3 1.5104(17) . ?
C4 C5 1.3759(19) . ?
C4 C9 1.3888(19) . ?
C10 C15 1.3840(18) . ?
C10 C11 1.376(2) . ?
C16 C3 1.5202(17) . ?
C16 C17 1.385(2) . ?
C16 C21 1.3948(19) . ?
C5 H5 0.9300 . ?
C5 C6 1.400(2) . ?
C9 C8 1.3822(18) . ?
C23 C25 1.495(2) . ?
C8 H8 0.9300 . ?
C8 C7 1.397(2) . ?
C17 H17 0.9300 . ?
C17 C18 1.396(2) . ?
C13 H13 0.9300 . ?
C13 C14 1.381(2) . ?
C13 C12 1.387(2) . ?
C15 H15 0.9300 . ?
C15 C14 1.389(2) . ?
C14 H14 0.9300 . ?
C7 H7 0.9300 . ?
C7 C6 1.384(2) . ?
C21 H21 0.9300 . ?
C21 C20 1.388(2) . ?
C20 H20 0.9300 . ?
C20 C19 1.381(2) . ?
C11 H11 0.9300 . ?
C11 C12 1.385(2) . ?
C19 H19 0.9300 . ?
C19 C18 1.381(2) . ?
C6 H6 0.9300 . ?
C18 H18 0.9300 . ?
C25 H25a 0.9600 . ?
C25 H25b 0.9600 . ?
C25 H25c 0.9600 . ?
C12 H12 0.9300 . ?
